data_4026554
loop_
_publ_author_name
'Martin R. Krause'
'Richard Goddard'
'Stefan Kubik'

_publ_section_title
;
 Anion-Binding Properties of a Cyclic Pseudohexapeptide Containing
 1,5-Disubstituted 1,2,3-Triazole Subunits
;
_journal_name_full 'Journal of Organic Chemistry'
_journal_page_first 7084
_journal_page_last 7095
_journal_paper_doi 10.1021/jo201024r
_journal_volume 76
_journal_year 2011
_chemical_absolute_configuration rmad
_chemical_compound_source methanol/dichloromethane,
_chemical_formula_moiety 'C21 H21 N7 O5 S'
_chemical_formula_sum 'C21 H21 N7 O5 S'
_chemical_formula_weight 483.51
_chemical_name_systematic
;
ethynyl-2,6-pyridyl-amido-(R)-1-ethyl-1,5-(1,2,3-triazolyl)-2,6-pyridyl-
amido-(R)-1-ethyl-methylsulfonate
;
_space_group_IT_number 5
_symmetry_cell_setting monoclinic
_symmetry_Int_Tables_number 5
_symmetry_space_group_name_Hall 'C 2y'
_symmetry_space_group_name_H-M 'C 1 2 1'
_atom_sites_solution_hydrogens geom
_atom_sites_solution_primary direct
_atom_sites_solution_secondary difmap
_audit_block_code KUB-MK-470-01
_audit_creation_date 2011-05-05
_cell_angle_alpha 90.00
_cell_angle_beta 97.078(8)
_cell_angle_gamma 90.00
_cell_formula_units_Z 4
_cell_length_a 18.534(4)
_cell_length_b 8.8696(17)
_cell_length_c 13.761(3)
_cell_measurement_reflns_used 8607
_cell_measurement_temperature 100
_cell_measurement_theta_max 65.1661
_cell_measurement_theta_min 3.2363
_cell_volume 2244.9(8)
_computing_cell_refinement 'SAINT software (Bruker AXS, 2004)'
_computing_data_collection 'PROTEUM2 (Bruker AXS, 2008)'
_computing_data_reduction 'SAINT software (Bruker AXS, 2004)'
_computing_molecular_graphics 'DIAMOND (Crystal Impact GbR, 2005)'
_computing_structure_refinement 'SHELXL-97 (G. M. Sheldrick, 2008)'
_computing_structure_solution 'SHELXS-97 (G. M. Sheldrick, 2008)'
_diffrn_ambient_temperature 100
_diffrn_detector_area_resol_mean 66.67
_diffrn_measured_fraction_theta_full 0.992
_diffrn_measured_fraction_theta_max 0.992
_diffrn_measurement_device_type 'Bruker AXS X8 Proteum'
_diffrn_measurement_method 'CCD \f- and \w-scans'
_diffrn_radiation_monochromator 'focusing multilayer optic'
_diffrn_radiation_source '0.2 x 2mm^2^ focus rotating anode'
_diffrn_radiation_type Cu-K\a
_diffrn_radiation_wavelength 1.54178
_diffrn_reflns_av_R_equivalents 0.1056
_diffrn_reflns_av_sigmaI/netI 0.3276
_diffrn_reflns_limit_h_max 22
_diffrn_reflns_limit_h_min -21
_diffrn_reflns_limit_k_max 10
_diffrn_reflns_limit_k_min -10
_diffrn_reflns_limit_l_max 16
_diffrn_reflns_limit_l_min -16
_diffrn_reflns_number 24475
_diffrn_reflns_theta_full 66.47
_diffrn_reflns_theta_max 66.47
_diffrn_reflns_theta_min 3.24
_exptl_absorpt_coefficient_mu 1.711
_exptl_absorpt_correction_T_max 0.93525
_exptl_absorpt_correction_T_min 0.65095
_exptl_absorpt_correction_type gaussian
_exptl_absorpt_process_details 'SADABS (Bruker AXS, 2008)'
_exptl_crystal_colour colourless
_exptl_crystal_density_diffrn 1.431
_exptl_crystal_description needle
_exptl_crystal_F_000 1008
_exptl_crystal_size_max 0.47
_exptl_crystal_size_mid 0.09
_exptl_crystal_size_min 0.04
_refine_diff_density_max 0.256
_refine_diff_density_min -0.332
_refine_diff_density_rms 0.047
_refine_ls_abs_structure_details 'Flack H D (1983), Acta Cryst. A39, 876-881'
_refine_ls_abs_structure_Flack 0.00(2)
_refine_ls_extinction_method none
_refine_ls_goodness_of_fit_ref 1.169
_refine_ls_hydrogen_treatment constr
_refine_ls_matrix_type full
_refine_ls_number_parameters 311
_refine_ls_number_reflns 3821
_refine_ls_number_restraints 1
_refine_ls_restrained_S_all 1.168
_refine_ls_R_factor_all 0.1295
_refine_ls_R_factor_gt 0.0408
_refine_ls_shift/su_max 0.001
_refine_ls_shift/su_mean 0.000
_refine_ls_structure_factor_coef Fsqd
_refine_ls_weighting_details 'calc w=1/[\s^2^(Fo^2^)+(0.0315P)^2^+1.7320P] where P=(Fo^2^+2Fc^2^)/3'
_refine_ls_weighting_scheme calc
_refine_ls_wR_factor_gt 0.0883
_refine_ls_wR_factor_ref 0.0922
_reflns_number_gt 3169
_reflns_number_total 3821
_reflns_threshold_expression >2sigma(I)
_cod_data_source_file jo201024r_si_002.cif
_cod_data_source_block 8
_cod_original_cell_volume 2244.8(7)
_cod_original_sg_symbol_Hall 'c 2y'
_cod_database_code 4026554

loop_
_symmetry_equiv_pos_as_xyz
'x, y, z'
'-x, y, -z'
'x+1/2, y+1/2, z'
'-x+1/2, y+1/2, -z'

loop_
_atom_site_label
_atom_site_type_symbol
_atom_site_fract_x
_atom_site_fract_y
_atom_site_fract_z
_atom_site_U_iso_or_equiv
_atom_site_adp_type
_atom_site_occupancy
_atom_site_symmetry_multiplicity
_atom_site_calc_flag
_atom_site_refinement_flags
C1 C 0.36070(18) 0.3114(4) 0.1342(3) 0.0321(8) Uani 1 1 d .
H1 H 0.3295 0.3653 0.0863 0.039 Uiso 1 1 calc R
C2 C 0.39950(15) 0.2444(4) 0.1938(2) 0.0213(7) Uani 1 1 d .
C3 C 0.44487(14) 0.1539(4) 0.2628(2) 0.0178(6) Uani 1 1 d .
C4 C 0.43057(15) 0.0008(4) 0.2699(2) 0.0205(7) Uani 1 1 d .
H4 H 0.3907 -0.0446 0.2306 0.025 Uiso 1 1 calc R
C5 C 0.47609(14) -0.0834(4) 0.3360(2) 0.0219(7) Uani 1 1 d .
H5 H 0.4669 -0.1878 0.3438 0.026 Uiso 1 1 calc R
C6 C 0.53472(14) -0.0169(4) 0.3906(2) 0.0197(7) Uani 1 1 d .
H6 H 0.5669 -0.0736 0.4358 0.024 Uiso 1 1 calc R
C7 C 0.54510(14) 0.1376(3) 0.3769(2) 0.0169(6) Uani 1 1 d .
C8 C 0.67081(15) 0.1517(4) 0.4566(2) 0.0173(6) Uani 1 1 d .
C9 C 0.72512(13) 0.2548(3) 0.5147(2) 0.0162(6) Uani 1 1 d .
H9 H 0.7211 0.3582 0.4856 0.019 Uiso 1 1 calc R
C10 C 0.71006(15) 0.2620(4) 0.6210(2) 0.0205(7) Uani 1 1 d .
H10A H 0.7466 0.3260 0.6585 0.031 Uiso 1 1 calc R
H10B H 0.7123 0.1602 0.6490 0.031 Uiso 1 1 calc R
H10C H 0.6616 0.3044 0.6240 0.031 Uiso 1 1 calc R
C11 C 0.89458(14) 0.0983(3) 0.4581(2) 0.0199(7) Uani 1 1 d .
H11 H 0.9307 0.0678 0.4188 0.024 Uiso 1 1 calc R
C12 C 0.83118(14) 0.1739(3) 0.4237(2) 0.0150(6) Uani 1 1 d .
C13 C 0.80316(14) 0.2197(3) 0.3244(2) 0.0169(6) Uani 1 1 d .
C14 C 0.82784(14) 0.1459(4) 0.2455(2) 0.0169(6) Uani 1 1 d .
H14 H 0.8601 0.0627 0.2560 0.020 Uiso 1 1 calc R
C15 C 0.80471(15) 0.1956(4) 0.1523(2) 0.0201(7) Uani 1 1 d .
H15 H 0.8214 0.1479 0.0975 0.024 Uiso 1 1 calc R
C16 C 0.75675(14) 0.3162(4) 0.1388(2) 0.0196(7) Uani 1 1 d .
H16 H 0.7408 0.3543 0.0753 0.023 Uiso 1 1 calc R
C17 C 0.73271(13) 0.3796(3) 0.2222(2) 0.0176(6) Uani 1 1 d .
C18 C 0.64348(14) 0.5600(4) 0.1369(2) 0.0192(7) Uani 1 1 d .
C19 C 0.58638(15) 0.6733(4) 0.1628(2) 0.0223(7) Uani 1 1 d .
H19 H 0.6048 0.7328 0.2225 0.027 Uiso 1 1 calc R
C20 C 0.51656(15) 0.5914(4) 0.1763(3) 0.0281(8) Uani 1 1 d .
H20A H 0.5004 0.5324 0.1174 0.042 Uiso 1 1 calc R
H20B H 0.4790 0.6650 0.1874 0.042 Uiso 1 1 calc R
H20C H 0.5251 0.5238 0.2329 0.042 Uiso 1 1 calc R
C21 C 0.5855(2) 1.0525(4) 0.1313(3) 0.0403(10) Uani 1 1 d .
H21A H 0.6102 1.1471 0.1192 0.060 Uiso 1 1 calc R
H21B H 0.5957 1.0260 0.2008 0.060 Uiso 1 1 calc R
H21C H 0.5329 1.0647 0.1138 0.060 Uiso 1 1 calc R
N1 N 0.50159(11) 0.2230(3) 0.31587(19) 0.0164(5) Uani 1 1 d .
N2 N 0.60457(12) 0.2161(3) 0.42743(19) 0.0175(6) Uani 1 1 d .
H2 H 0.5987 0.3120 0.4409 0.021 Uiso 1 1 calc R
N3 N 0.79840(12) 0.1933(3) 0.50648(19) 0.0147(5) Uani 1 1 d .
N4 N 0.83831(12) 0.1319(3) 0.5851(2) 0.0182(6) Uani 1 1 d .
N5 N 0.89767(12) 0.0745(3) 0.5549(2) 0.0201(6) Uani 1 1 d .
N6 N 0.75518(12) 0.3349(3) 0.31295(19) 0.0160(5) Uani 1 1 d .
N7 N 0.68285(11) 0.4994(3) 0.21783(19) 0.0173(5) Uani 1 1 d .
H7 H 0.6762 0.5404 0.2743 0.021 Uiso 1 1 calc R
O1 O 0.68426(10) 0.0207(2) 0.44132(19) 0.0276(6) Uani 1 1 d .
O2 O 0.64876(11) 0.5230(3) 0.05261(17) 0.0284(5) Uani 1 1 d .
O3 O 0.56699(10) 0.7717(2) 0.07880(18) 0.0229(5) Uani 1 1 d .
O4 O 0.69067(11) 0.8739(3) 0.0952(2) 0.0335(6) Uani 1 1 d .
O5 O 0.59768(12) 0.9441(3) -0.0405(2) 0.0368(6) Uani 1 1 d .
S1 S 0.61717(4) 0.90838(9) 0.05991(6) 0.02465(19) Uani 1 1 d .

loop_
_atom_site_aniso_label
_atom_site_aniso_U_11
_atom_site_aniso_U_22
_atom_site_aniso_U_33
_atom_site_aniso_U_23
_atom_site_aniso_U_13
_atom_site_aniso_U_12
C1 0.0346(18) 0.0296(19) 0.029(2) -0.0084(17) -0.0071(16) 0.0038(17)
C2 0.0191(14) 0.0239(17) 0.0203(18) -0.0048(14) 0.0002(12) 0.0025(14)
C3 0.0153(13) 0.0241(16) 0.0144(17) -0.0005(13) 0.0029(11) 0.0020(13)
C4 0.0177(14) 0.0235(17) 0.0200(18) -0.0002(14) 0.0013(11) -0.0044(13)
C5 0.0224(13) 0.0191(16) 0.0249(18) -0.0009(16) 0.0058(12) -0.0051(15)
C6 0.0166(13) 0.0219(16) 0.0201(18) 0.0029(14) 0.0002(11) 0.0011(13)
C7 0.0147(13) 0.0157(14) 0.0208(17) 0.0000(13) 0.0050(11) -0.0023(13)
C8 0.0166(14) 0.0184(16) 0.0170(18) -0.0010(14) 0.0021(11) 0.0013(13)
C9 0.0127(12) 0.0148(15) 0.0208(18) 0.0005(13) 0.0009(11) 0.0021(12)
C10 0.0213(14) 0.0243(17) 0.0162(17) 0.0031(14) 0.0029(11) 0.0013(14)
C11 0.0169(14) 0.0212(16) 0.0217(19) 0.0018(13) 0.0030(11) -0.0008(13)
C12 0.0152(13) 0.0123(15) 0.0168(17) 0.0014(12) -0.0010(11) -0.0026(12)
C13 0.0143(13) 0.0133(14) 0.0232(18) 0.0006(14) 0.0025(11) -0.0034(12)
C14 0.0151(12) 0.0168(14) 0.0189(17) 0.0016(13) 0.0023(11) -0.0014(12)
C15 0.0213(14) 0.0188(16) 0.0208(18) -0.0011(14) 0.0054(12) -0.0015(13)
C16 0.0165(13) 0.0264(17) 0.0151(18) -0.0013(14) -0.0010(11) -0.0016(13)
C17 0.0131(12) 0.0215(16) 0.0180(17) -0.0017(13) 0.0013(10) 0.0014(13)
C18 0.0178(13) 0.0214(16) 0.0178(18) 0.0016(14) 0.0002(11) 0.0022(13)
C19 0.0235(15) 0.0252(18) 0.0179(18) 0.0037(14) 0.0018(12) 0.0011(14)
C20 0.0203(14) 0.0330(19) 0.032(2) 0.0060(16) 0.0078(13) -0.0014(15)
C21 0.046(2) 0.0274(19) 0.052(3) -0.0118(19) 0.0241(18) -0.0026(17)
N1 0.0133(11) 0.0198(13) 0.0158(15) -0.0025(11) 0.0007(9) 0.0013(10)
N2 0.0143(11) 0.0152(12) 0.0222(16) -0.0033(12) -0.0007(10) 0.0018(10)
N3 0.0132(11) 0.0173(13) 0.0131(14) 0.0014(10) -0.0010(9) 0.0007(10)
N4 0.0168(11) 0.0207(13) 0.0163(14) 0.0003(11) -0.0012(9) -0.0031(11)
N5 0.0156(11) 0.0202(13) 0.0246(16) 0.0045(12) 0.0024(10) -0.0006(11)
N6 0.0152(11) 0.0154(12) 0.0172(15) 0.0019(11) 0.0005(9) 0.0022(10)
N7 0.0173(11) 0.0183(13) 0.0162(14) -0.0009(11) 0.0020(9) 0.0057(11)
O1 0.0193(10) 0.0157(12) 0.0463(17) -0.0081(11) -0.0018(9) 0.0029(9)
O2 0.0341(11) 0.0334(13) 0.0173(14) 0.0003(11) 0.0020(9) 0.0082(11)
O3 0.0219(10) 0.0226(12) 0.0234(13) 0.0071(10) -0.0006(8) 0.0030(9)
O4 0.0219(10) 0.0382(16) 0.0411(17) -0.0003(12) 0.0063(10) -0.0031(11)
O5 0.0444(13) 0.0385(16) 0.0297(16) 0.0151(12) 0.0133(10) 0.0079(12)
S1 0.0252(3) 0.0235(4) 0.0269(5) 0.0027(4) 0.0096(3) 0.0022(4)

loop_
_atom_type_symbol
_atom_type_description
_atom_type_scat_dispersion_real
_atom_type_scat_dispersion_imag
_atom_type_scat_source
C C 0.0181 0.0091 'International Tables Vol C Tables 4.2.6.8 and 6.1.1.4'
H H 0.0000 0.0000 'International Tables Vol C Tables 4.2.6.8 and 6.1.1.4'
N N 0.0311 0.0180 'International Tables Vol C Tables 4.2.6.8 and 6.1.1.4'
O O 0.0492 0.0322 'International Tables Vol C Tables 4.2.6.8 and 6.1.1.4'
S S 0.3331 0.5567 'International Tables Vol C Tables 4.2.6.8 and 6.1.1.4'

loop_
_exptl_crystal_face_index_h
_exptl_crystal_face_index_k
_exptl_crystal_face_index_l
_exptl_crystal_face_perp_dist
0.00 -1.00 0.00 0.2300
0.00 1.00 0.00 0.2400
0.00 0.00 -1.00 0.0200
0.00 0.00 1.00 0.0200
-1.00 0.00 0.00 0.0400
1.00 0.00 0.00 0.0500

loop_
_geom_angle_atom_site_label_1
_geom_angle_atom_site_label_2
_geom_angle_atom_site_label_3
_geom_angle
_geom_angle_publ_flag
C1 C2 C3 176.2(4) y
N1 C3 C4 123.2(3) y
N1 C3 C2 117.3(3) y
C4 C3 C2 119.5(3) y
C5 C4 C3 117.9(3) y
C6 C5 C4 120.4(3) y
C5 C6 C7 117.3(3) y
N1 C7 C6 124.1(3) y
N1 C7 N2 114.0(3) y
C6 C7 N2 121.9(3) y
O1 C8 N2 123.0(3) y
O1 C8 C9 122.2(3) y
N2 C8 C9 114.6(3) y
N3 C9 C8 107.1(2) y
N3 C9 C10 111.5(2) y
C8 C9 C10 110.1(2) y
N5 C11 C12 110.3(3) y
N3 C12 C11 102.8(3) y
N3 C12 C13 127.1(2) y
C11 C12 C13 130.1(3) y
N6 C13 C14 122.6(3) y
N6 C13 C12 118.3(3) y
C14 C13 C12 119.1(3) y
C15 C14 C13 118.9(3) y
C14 C15 C16 119.5(3) y
C15 C16 C17 117.6(3) y
N6 C17 C16 123.8(3) y
N6 C17 N7 113.3(3) y
C16 C17 N7 122.9(3) y
O2 C18 N7 124.9(3) y
O2 C18 C19 122.4(3) y
N7 C18 C19 112.6(3) y
O3 C19 C20 104.7(2) y
O3 C19 C18 108.5(3) y
C20 C19 C18 109.8(3) y
C7 N1 C3 117.1(3) y
C8 N2 C7 123.8(3) y
N4 N3 C12 111.2(2) y
N4 N3 C9 120.4(2) y
C12 N3 C9 128.0(2) y
N5 N4 N3 107.4(2) y
N4 N5 C11 108.3(2) y
C17 N6 C13 117.5(3) y
C18 N7 C17 128.0(3) y
C19 O3 S1 120.05(18) y
O5 S1 O4 119.91(15) y
O5 S1 O3 104.40(14) y
O4 S1 O3 109.85(13) y
O5 S1 C21 108.62(18) y
O4 S1 C21 109.72(18) y
O3 S1 C21 102.93(15) y

loop_
_geom_bond_atom_site_label_1
_geom_bond_atom_site_label_2
_geom_bond_distance
_geom_bond_publ_flag
C1 C2 1.182(5) y
C2 C3 1.434(4) y
C3 N1 1.351(4) y
C3 C4 1.390(4) y
C4 C5 1.381(4) y
C5 C6 1.375(4) y
C6 C7 1.400(4) y
C7 N1 1.327(4) y
C7 N2 1.412(4) y
C8 O1 1.212(4) y
C8 N2 1.369(4) y
C8 C9 1.513(4) y
C9 N3 1.481(3) y
C9 C10 1.525(4) y
C11 N5 1.344(4) y
C11 C12 1.384(4) y
C12 N3 1.367(4) y
C12 C13 1.458(4) y
C13 N6 1.351(4) y
C13 C14 1.392(4) y
C14 C15 1.374(4) y
C15 C16 1.388(5) y
C16 C17 1.399(4) y
C17 N6 1.327(4) y
C17 N7 1.404(4) y
C18 O2 1.221(4) y
C18 N7 1.365(4) y
C18 C19 1.533(4) y
C19 O3 1.457(4) y
C19 C20 1.516(4) y
C21 S1 1.757(4) y
N3 N4 1.348(4) y
N4 N5 1.324(4) y
O3 S1 1.569(2) y
O4 S1 1.422(2) y
O5 S1 1.420(3) y
